data_4063119
_journal_name_full Organometallics
_journal_paper_doi 10.1021/om049897p
_journal_year 2004
_chemical_formula_sum 'C68 H62 N6 Zr'
_chemical_formula_weight 1054.5
_space_group_IT_number 14
_symmetry_cell_setting monoclinic
_symmetry_space_group_name_Hall '-P 2yn'
_symmetry_space_group_name_H-M 'P 1 21/n 1'
_cell_angle_alpha 90
_cell_angle_beta 90.2338(11)
_cell_angle_gamma 90
_cell_formula_units_Z 4
_cell_length_a 9.4967(2)
_cell_length_b 26.4826(7)
_cell_length_c 21.1702(5)
_cell_measurement_temperature 117(2)
_cell_volume 5324.2(2)
_diffrn_ambient_temperature 117(2)
_exptl_crystal_density_diffrn 1.316
_cod_original_sg_symbol_H-M 'P 21/n'
_cod_original_formula_sum 'C68 H62 N6 Zr1'
_cod_database_code 4063119

loop_
_symmetry_equiv_pos_as_xyz
x,y,z
1/2-x,1/2+y,1/2-z
1/2+x,1/2-y,1/2+z
-x,-y,-z

loop_
_atom_site_label
_atom_site_type_symbol
_atom_site_fract_x
_atom_site_fract_y
_atom_site_fract_z
_atom_site_U_iso_or_equiv
_atom_site_adp_type
_atom_site_occupancy
_atom_site_disorder_group
_atom_site_disorder_assembly
ZR1 ZR 1.00726(3) 0.230008(10) 0.244450(12) 0.01557(7) Uani 1 0 .
N2 N 0.8947(2) 0.17066(9) 0.31639(10) 0.0186(7) Uani 1 0 .
C3 C 0.7604(3) 0.18445(11) 0.33303(13) 0.0221(9) Uani 1 0 .
C4 C 0.6982(3) 0.16996(12) 0.38735(14) 0.0236(9) Uani 1 0 .
C5 C 0.7735(3) 0.13921(11) 0.43052(13) 0.0213(9) Uani 1 0 .
C6 C 0.7189(3) 0.12535(12) 0.49020(14) 0.0298(10) Uani 1 0 .
C7 C 0.7951(4) 0.09589(13) 0.53059(14) 0.0335(11) Uani 1 0 .
C8 C 0.9300(3) 0.07937(12) 0.51360(14) 0.0309(10) Uani 1 0 .
C9 C 0.9863(3) 0.09221(11) 0.45658(13) 0.0240(9) Uani 1 0 .
C10 C 0.9096(3) 0.12249(11) 0.41294(13) 0.0195(8) Uani 1 0 .
C11 C 0.9659(3) 0.13893(10) 0.35344(12) 0.0178(8) Uani 1 0 .
C12 C 1.1087(3) 0.12314(11) 0.33303(12) 0.0180(8) Uani 1 0 .
C13 C 1.1415(3) 0.07028(11) 0.32900(12) 0.0202(9) Uani 1 0 .
C14 C 1.0373(3) 0.03221(11) 0.33134(13) 0.0235(9) Uani 1 0 .
C15 C 1.0712(4) -0.01807(12) 0.32656(14) 0.0295(10) Uani 1 0 .
C16 C 1.2118(4) -0.03271(12) 0.31926(14) 0.0318(11) Uani 1 0 .
C17 C 1.3155(3) 0.00280(12) 0.31651(14) 0.0304(10) Uani 1 0 .
C18 C 1.2837(3) 0.05499(11) 0.32063(13) 0.0237(9) Uani 1 0 .
C19 C 1.3892(3) 0.09273(12) 0.31571(13) 0.0253(9) Uani 1 0 .
C20 C 1.3545(3) 0.14261(11) 0.31410(13) 0.0221(9) Uani 1 0 .
C21 C 1.2115(3) 0.15932(11) 0.32026(12) 0.0186(8) Uani 1 0 .
N22 N 1.1793(2) 0.21022(9) 0.31016(10) 0.0177(7) Uani 1 0 .
C23 C 1.2820(3) 0.24529(11) 0.33298(13) 0.0201(8) Uani 1 0 .
C24 C 1.3447(3) 0.28058(11) 0.29323(13) 0.0246(9) Uani 1 0 .
C25 C 1.4442(3) 0.31453(12) 0.31622(15) 0.0317(11) Uani 1 0 .
C26 C 1.4834(3) 0.31379(13) 0.37902(16) 0.0358(11) Uani 1 0 .
C27 C 1.4224(3) 0.27902(13) 0.41906(14) 0.0342(11) Uani 1 0 .
C28 C 1.3216(3) 0.24529(12) 0.39665(14) 0.0269(9) Uani 1 0 .
N29 N 1.1366(2) 0.16622(9) 0.18351(10) 0.0169(7) Uani 1 0 .
C30 C 1.2710(3) 0.18137(11) 0.16903(13) 0.0197(9) Uani 1 0 .
C31 C 1.3411(3) 0.16683(11) 0.11667(13) 0.0210(9) Uani 1 0 .
C32 C 1.2714(3) 0.13596(11) 0.07181(13) 0.0201(9) Uani 1 0 .
C33 C 1.3323(3) 0.12309(12) 0.01287(14) 0.0246(9) Uani 1 0 .
C34 C 1.2592(3) 0.09517(12) -0.03011(13) 0.0285(10) Uani 1 0 .
C35 C 1.1218(3) 0.07873(12) -0.01624(13) 0.0272(10) Uani 1 0 .
C36 C 1.0602(3) 0.08983(11) 0.04044(13) 0.0231(9) Uani 1 0 .
C37 C 1.1337(3) 0.11859(10) 0.08649(12) 0.0183(8) Uani 1 0 .
C38 C 1.0726(3) 0.13316(10) 0.14549(12) 0.0169(8) Uani 1 0 .
C39 C 0.9334(3) 0.11354(11) 0.16618(12) 0.0175(8) Uani 1 0 .
C40 C 0.9123(3) 0.05984(11) 0.17215(12) 0.0173(8) Uani 1 0 .
C41 C 1.0224(3) 0.02413(11) 0.16513(13) 0.0208(9) Uani 1 0 .
C42 C 0.9979(3) -0.02691(11) 0.16974(13) 0.0241(9) Uani 1 0 .
C43 C 0.8623(3) -0.04481(11) 0.18261(13) 0.0256(9) Uani 1 0 .
C44 C 0.7543(3) -0.01157(12) 0.19109(13) 0.0241(9) Uani 1 0 .
C45 C 0.7761(3) 0.04093(11) 0.18655(12) 0.0202(8) Uani 1 0 .
C46 C 0.6649(3) 0.07603(11) 0.19535(13) 0.0225(9) Uani 1 0 .
C47 C 0.6878(3) 0.12663(11) 0.19237(13) 0.0214(9) Uani 1 0 .
C48 C 0.8242(3) 0.14676(11) 0.17915(12) 0.0173(8) Uani 1 0 .
N49 N 0.8433(2) 0.19957(9) 0.18217(10) 0.0173(7) Uani 1 0 .
C50 C 0.7411(3) 0.22731(11) 0.14719(12) 0.0188(8) Uani 1 0 .
C51 C 0.7200(3) 0.21703(11) 0.08292(13) 0.0247(9) Uani 1 0 .
C52 C 0.6222(3) 0.24393(13) 0.04752(14) 0.0309(10) Uani 1 0 .
C53 C 0.5432(3) 0.28164(13) 0.07537(16) 0.0338(11) Uani 1 0 .
C54 C 0.5627(3) 0.29216(12) 0.13867(16) 0.0317(10) Uani 1 0 .
C55 C 0.6598(3) 0.26510(12) 0.17465(13) 0.0246(9) Uani 1 0 .
N56 N 0.9280(2) 0.28520(9) 0.30396(11) 0.0208(7) Uani 1 0 .
C57 C 0.8559(3) 0.33146(12) 0.28430(15) 0.0288(10) Uani 1 0 .
C58 C 0.9268(3) 0.28225(11) 0.37305(14) 0.0275(10) Uani 1 0 .
N59 N 1.0750(2) 0.28168(9) 0.17705(11) 0.0204(7) Uani 1 0 .
C60 C 1.0772(3) 0.27121(12) 0.10932(13) 0.0267(9) Uani 1 0 .
C61 C 1.1267(3) 0.33304(12) 0.18759(14) 0.0280(10) Uani 1 0 .
C62 C 0.3062(3) 0.10580(13) 0.60624(15) 0.0343(11) Uani 1 0 .
C63 C 0.3000(4) 0.06897(15) 0.65205(16) 0.0424(13) Uani 1 0 .
C64 C 0.3126(4) 0.01884(14) 0.63676(18) 0.0439(13) Uani 1 0 .
C65 C 0.3316(4) 0.00574(15) 0.5750(2) 0.0498(14) Uani 1 0 .
C66 C 0.3379(4) 0.04255(14) 0.52726(17) 0.0427(13) Uani 1 0 .
C67 C 0.3238(3) 0.09340(13) 0.54315(15) 0.0319(11) Uani 1 0 .
C68 C 0.3242(4) 0.13354(14) 0.49434(16) 0.0439(13) Uani 1 0 .
C69 C 0.6494(3) 0.01515(13) 0.92353(17) 0.0365(12) Uani 1 0 .
C70 C 0.6307(3) 0.02159(13) 0.85926(17) 0.0369(12) Uani 1 0 .
C71 C 0.6365(3) 0.06913(14) 0.83334(15) 0.0345(11) Uani 1 0 .
C72 C 0.6639(3) 0.11023(12) 0.87167(15) 0.0312(10) Uani 1 0 .
C73 C 0.6818(3) 0.10370(13) 0.93589(15) 0.0302(10) Uani 1 0 .
C74 C 0.6731(3) 0.05609(14) 0.96304(15) 0.0316(11) Uani 1 0 .
C75 C 0.6876(4) 0.04897(16) 1.03278(16) 0.0522(15) Uani 1 0 .
H76 H 0.7107 0.2058 0.3022 0.0207 Uiso 1 0 .
H77 H 0.6071 0.1817 0.3975 0.0194 Uiso 1 0 .
H78 H 0.627 0.1371 0.5006 0.0244 Uiso 1 0 .
H79 H 0.7578 0.0854 0.5734 0.0464 Uiso 1 0 .
H80 H 0.9892 0.0595 0.5425 0.0329 Uiso 1 0 .
H81 H 1.0796 0.0796 0.4465 0.0261 Uiso 1 0 .
H82 H 0.9422 0.0405 0.3344 0.0196 Uiso 1 0 .
H83 H 0.9942 -0.0423 0.3273 0.0333 Uiso 1 0 .
H84 H 1.2337 -0.0662 0.3134 0.0417 Uiso 1 0 .
H85 H 1.411 -0.0049 0.3124 0.0447 Uiso 1 0 .
H86 H 1.4909 0.0832 0.3105 0.0319 Uiso 1 0 .
H87 H 1.4296 0.1674 0.3071 0.0288 Uiso 1 0 .
H88 H 1.3212 0.2808 0.2497 0.0185 Uiso 1 0 .
H89 H 1.4884 0.3394 0.2871 0.0485 Uiso 1 0 .
H90 H 1.5576 0.3375 0.3955 0.0475 Uiso 1 0 .
H91 H 1.4432 0.2779 0.4601 0.0398 Uiso 1 0 .
H92 H 1.2847 0.2207 0.4221 0.0179 Uiso 1 0 .
H93 H 1.3155 0.2035 0.1985 0.0215 Uiso 1 0 .
H94 H 1.4391 0.1787 0.1092 0.0261 Uiso 1 0 .
H95 H 1.4272 0.1347 0.0036 0.0204 Uiso 1 0 .
H96 H 1.297 0.0863 -0.0714 0.0388 Uiso 1 0 .
H97 H 1.0677 0.059 -0.0465 0.0306 Uiso 1 0 .
H98 H 0.968 0.0782 0.0494 0.0217 Uiso 1 0 .
H99 H 1.1165 0.0358 0.1577 0.0173 Uiso 1 0 .
H100 H 1.077 -0.0501 0.166 0.0337 Uiso 1 0 .
H101 H 0.8445 -0.08 0.1878 0.0319 Uiso 1 0 .
H102 H 0.6662 -0.0238 0.2009 0.0305 Uiso 1 0 .
H103 H 0.5722 0.0622 0.205 0.0309 Uiso 1 0 .
H104 H 0.6127 0.15 0.2003 0.0201 Uiso 1 0 .
H105 H 0.7743 0.1903 0.0639 0.0355 Uiso 1 0 .
H106 H 0.613 0.2355 0.0038 0.0372 Uiso 1 0 .
H107 H 0.4783 0.3021 0.0526 0.0498 Uiso 1 0 .
H108 H 0.5094 0.3163 0.1591 0.0427 Uiso 1 0 .
H109 H 0.6682 0.2721 0.2207 0.0211 Uiso 1 0 .
H110 H 0.8558 0.3367 0.2364 0.0369 Uiso 1 0 .
H111 H 0.7571 0.332 0.2975 0.035 Uiso 1 0 .
H112 H 0.8982 0.3616 0.3051 0.0366 Uiso 1 0 .
H113 H 0.8272 0.2787 0.3897 0.0357 Uiso 1 0 .
H114 H 0.9791 0.2528 0.3892 0.0293 Uiso 1 0 .
H115 H 0.9673 0.312 0.3929 0.0325 Uiso 1 0 .
H116 H 1.0399 0.2361 0.0998 0.0315 Uiso 1 0 .
H117 H 1.0241 0.2951 0.086 0.0249 Uiso 1 0 .
H118 H 1.1775 0.2725 0.0928 0.0287 Uiso 1 0 .
H119 H 1.2257 0.3372 0.171 0.0273 Uiso 1 0 .
H120 H 1.1305 0.3425 0.2318 0.0296 Uiso 1 0 .
H121 H 1.07 0.3586 0.1647 0.0288 Uiso 1 0 .
H122 H 0.2936 0.1399 0.617 0.0512 Uiso 1 0 .
H123 H 0.2928 0.0804 0.7 0.0684 Uiso 1 0 .
H124 H 0.3131 -0.0092 0.6723 0.0596 Uiso 1 0 .
H125 H 0.3446 -0.0294 0.5667 0.0636 Uiso 1 0 .
H126 H 0.3528 0.0325 0.4802 0.0313 Uiso 1 0 .
H127 H 0.3598 0.1162 0.4539 0.0763 Uiso 1 0 .
H128 H 0.3833 0.1659 0.5066 0.072 Uiso 1 0 .
H129 H 0.2189 0.1487 0.484 0.0679 Uiso 1 0 .
H130 H 0.645 -0.0187 0.939 0.0456 Uiso 1 0 .
H131 H 0.6193 -0.0075 0.8296 0.039 Uiso 1 0 .
H132 H 0.6237 0.0741 0.7856 0.0497 Uiso 1 0 .
H133 H 0.6727 0.1431 0.8518 0.0472 Uiso 1 0 .
H134 H 0.7004 0.1318 0.9654 0.0317 Uiso 1 0 .
H135 H 0.6083 0.032 1.051 0.0793 Uiso 1 0 .
H136 H 0.7748 0.0259 1.0452 0.068 Uiso 1 0 .
H137 H 0.7026 0.0826 1.0533 0.066 Uiso 1 0 .

loop_
_atom_site_aniso_label
_atom_site_aniso_U_11
_atom_site_aniso_U_22
_atom_site_aniso_U_33
_atom_site_aniso_U_12
_atom_site_aniso_U_13
_atom_site_aniso_U_23
ZR1 0.01604(13) 0.0146(6) 0.0161(4) -0.00013(13) 0.00031(9) -0.00028(13)
N2 0.0175(12) 0.0185(15) 0.0198(13) 0.0000(10) 0.0002(10) 0.0000(10)
C3 0.0194(15) 0.0227(19) 0.0243(16) 0.0008(12) -0.0020(12) 0.0006(12)
C4 0.0170(14) 0.0256(19) 0.0282(17) 0.0004(12) 0.0039(12) -0.0037(13)
C5 0.0251(15) 0.0192(17) 0.0198(15) -0.0037(12) 0.0023(12) -0.0014(12)
C6 0.0302(18) 0.033(2) 0.0263(17) -0.0018(15) 0.0096(14) -0.0031(14)
C7 0.041(2) 0.041(3) 0.0191(16) -0.0031(17) 0.0062(14) 0.0028(14)
C8 0.0398(19) 0.033(2) 0.0198(16) 0.0001(15) -0.0015(14) 0.0051(14)
C9 0.0272(16) 0.0252(19) 0.0195(15) 0.0006(13) -0.0005(12) 0.0011(12)
C10 0.0225(15) 0.0181(16) 0.0177(14) -0.0034(12) 0.0004(11) -0.0020(11)
C11 0.0208(14) 0.0149(15) 0.0175(14) -0.0020(11) -0.0017(11) -0.0020(11)
C12 0.0201(14) 0.0199(17) 0.0138(13) 0.0038(12) -0.0008(11) 0.0003(11)
C13 0.0270(16) 0.0213(18) 0.0123(14) 0.0032(13) 0.0004(12) 0.0003(11)
C14 0.0305(17) 0.0224(18) 0.0175(14) 0.0029(13) -0.0014(12) 0.0009(12)
C15 0.048(2) 0.0220(19) 0.0188(15) -0.0010(15) -0.0007(14) 0.0014(13)
C16 0.052(2) 0.0203(19) 0.0234(17) 0.0106(16) 0.0016(15) 0.0003(13)
C17 0.0384(19) 0.031(2) 0.0218(16) 0.0136(15) 0.0008(14) 0.0003(13)
C18 0.0315(17) 0.0242(19) 0.0154(14) 0.0090(13) -0.0001(12) 0.0006(12)
C19 0.0233(15) 0.033(2) 0.0200(15) 0.0082(13) 0.0025(12) 0.0003(13)
C20 0.0201(15) 0.027(2) 0.0188(15) 0.0017(13) 0.0001(12) -0.0003(12)
C21 0.0220(14) 0.0217(18) 0.0120(13) 0.0025(12) -0.0007(11) -0.0014(11)
N22 0.0179(12) 0.0174(14) 0.0179(12) -0.0009(10) 0.0001(10) -0.0020(10)
C23 0.0164(14) 0.0224(18) 0.0213(15) 0.0028(11) -0.0005(11) -0.0057(12)
C24 0.0214(14) 0.026(2) 0.0261(16) -0.0020(12) -0.0014(12) -0.0060(13)
C25 0.0262(17) 0.028(2) 0.041(2) -0.0070(14) 0.0044(15) -0.0077(15)
C26 0.0252(17) 0.037(2) 0.045(2) -0.0041(15) -0.0033(15) -0.0196(17)
C27 0.0308(17) 0.045(3) 0.0270(17) 0.0064(16) -0.0077(14) -0.0153(16)
C28 0.0269(16) 0.030(2) 0.0241(16) 0.0028(13) 0.0011(13) -0.0034(13)
N29 0.0180(12) 0.0160(14) 0.0168(12) 0.0003(10) 0.0006(9) -0.0003(10)
C30 0.0187(14) 0.0185(17) 0.0220(15) -0.0008(12) -0.0003(12) 0.0000(12)
C31 0.0175(14) 0.0195(17) 0.0261(16) -0.0008(12) 0.0030(12) 0.0034(12)
C32 0.0224(15) 0.0181(17) 0.0198(15) 0.0022(12) 0.0042(12) 0.0037(12)
C33 0.0242(16) 0.0256(19) 0.0241(16) 0.0017(13) 0.0075(13) 0.0040(13)
C34 0.0364(18) 0.030(2) 0.0188(16) 0.0036(15) 0.0068(13) 0.0017(13)
C35 0.0367(18) 0.027(2) 0.0184(15) 0.0006(14) -0.0020(13) -0.0028(13)
C36 0.0238(15) 0.0256(19) 0.0198(15) -0.0023(13) 0.0013(12) -0.0003(12)
C37 0.0215(15) 0.0163(16) 0.0170(14) 0.0022(12) 0.0021(11) 0.0014(11)
C38 0.0188(14) 0.0149(15) 0.0170(14) 0.0018(11) -0.0008(11) 0.0020(11)
C39 0.0187(14) 0.0203(17) 0.0136(13) -0.0028(12) 0.0004(11) -0.0014(11)
C40 0.0205(14) 0.0185(16) 0.0129(13) -0.0009(12) 0.0002(11) -0.0006(11)
C41 0.0227(15) 0.0217(18) 0.0179(14) -0.0028(12) -0.0006(12) -0.0003(12)
C42 0.0303(17) 0.0210(18) 0.0211(15) 0.0008(13) -0.0023(13) 0.0000(12)
C43 0.0374(18) 0.0163(16) 0.0232(16) -0.0051(13) -0.0011(14) 0.0011(12)
C44 0.0256(16) 0.0252(19) 0.0216(16) -0.0075(13) 0.0007(12) 0.0020(13)
C45 0.0233(15) 0.0220(18) 0.0152(14) -0.0033(12) 0.0001(11) -0.0009(12)
C46 0.0206(15) 0.0256(19) 0.0213(16) -0.0069(12) 0.0029(12) -0.0006(12)
C47 0.0196(14) 0.0242(18) 0.0204(15) 0.0008(12) 0.0030(12) -0.0017(12)
C48 0.0207(14) 0.0181(16) 0.0132(13) -0.0036(12) -0.0016(11) 0.0000(11)
N49 0.0174(12) 0.0167(14) 0.0179(12) 0.0001(10) 0.0000(9) 0.0000(10)
C50 0.0159(12) 0.0199(16) 0.0207(14) -0.0037(12) -0.0003(10) 0.0045(13)
C51 0.0235(15) 0.028(2) 0.0220(15) -0.0038(13) 0.0018(12) 0.0028(12)
C52 0.0281(17) 0.040(3) 0.0243(17) -0.0080(14) -0.0056(13) 0.0102(14)
C53 0.0251(16) 0.034(2) 0.042(2) -0.0032(14) -0.0056(15) 0.0202(16)
C54 0.0260(17) 0.0234(19) 0.046(2) 0.0037(14) -0.0004(15) 0.0040(15)
C55 0.0223(14) 0.0245(19) 0.0270(16) -0.0009(13) -0.0014(12) 0.0006(14)
N56 0.0208(12) 0.0192(15) 0.0225(13) 0.0003(10) 0.0006(10) -0.0017(10)
C57 0.0246(16) 0.0213(18) 0.040(2) 0.0041(13) 0.0002(14) -0.0037(14)
C58 0.0318(17) 0.027(2) 0.0236(16) -0.0028(13) 0.0054(13) -0.0068(13)
N59 0.0217(12) 0.0171(15) 0.0225(13) -0.0023(10) 0.0005(10) 0.0014(10)
C60 0.0298(15) 0.029(2) 0.0211(15) -0.0011(15) 0.0016(12) 0.0065(15)
C61 0.0285(17) 0.0195(18) 0.0361(19) -0.0036(13) 0.0015(14) 0.0037(14)
C62 0.0331(18) 0.037(2) 0.033(2) 0.0011(16) 0.0016(15) -0.0026(16)
C63 0.044(2) 0.044(3) 0.040(2) -0.0051(18) -0.0005(17) 0.0000(18)
C64 0.039(2) 0.041(3) 0.052(3) -0.0088(18) -0.0067(18) 0.0080(19)
C65 0.050(2) 0.034(3) 0.065(3) 0.0017(19) -0.010(2) -0.009(2)
C66 0.045(2) 0.041(3) 0.042(2) 0.0018(18) -0.0066(18) -0.0122(18)
C67 0.0202(16) 0.041(3) 0.034(2) -0.0014(15) -0.0048(14) 0.0009(16)
C68 0.040(2) 0.053(3) 0.039(2) -0.0041(18) -0.0067(17) 0.0048(18)
C69 0.0260(17) 0.029(2) 0.054(3) -0.0047(14) -0.0096(16) 0.0111(17)
C70 0.0317(19) 0.031(2) 0.048(2) 0.0019(15) -0.0107(16) -0.0082(17)
C71 0.0309(18) 0.041(3) 0.032(2) 0.0087(16) 0.0007(15) 0.0011(16)
C72 0.0290(17) 0.027(2) 0.037(2) 0.0028(14) 0.0113(15) 0.0040(15)
C73 0.0231(16) 0.033(2) 0.035(2) -0.0020(14) 0.0067(14) -0.0048(15)
C74 0.0180(15) 0.045(3) 0.0320(19) -0.0048(14) -0.0003(13) 0.0074(16)
C75 0.034(2) 0.085(5) 0.037(2) -0.016(2) -0.0019(17) 0.017(2)

loop_
_geom_bond_atom_site_label_1
_geom_bond_atom_site_label_2
_geom_bond_distance
_geom_bond_site_symmetry_1
_geom_bond_site_symmetry_2
_geom_bond_publ_flag
ZR1 N2 2.438(2) . . no
ZR1 N22 2.205(2) . . no
ZR1 N29 2.458(2) . . no
ZR1 N49 2.190(2) . . no
ZR1 N56 2.073(2) . . no
ZR1 N59 2.081(2) . . no
N2 C3 1.374(3) . . no
N2 C11 1.332(3) . . no
N22 C21 1.398(3) . . no
N22 C23 1.429(3) . . no
N29 C30 1.373(3) . . no
N29 C38 1.334(3) . . no
N49 C48 1.412(3) . . no
N49 C50 1.422(3) . . no
N56 C57 1.463(4) . . no
N56 C58 1.465(3) . . no
N59 C60 1.461(3) . . no
N59 C61 1.463(4) . . no
C3 C4 1.350(4) . . no
C3 H76 0.983(3) . . no
C4 C5 1.416(4) . . no
C4 H77 0.945(3) . . no
C5 C6 1.416(4) . . no
C5 C10 1.417(4) . . no
C6 C7 1.363(4) . . no
C6 H78 0.954(3) . . no
C7 C8 1.402(4) . . no
C7 H79 1.014(3) . . no
C8 C9 1.365(4) . . no
C8 H80 0.982(3) . . no
C9 C10 1.421(4) . . no
C9 H81 0.972(3) . . no
C10 C11 1.438(4) . . no
C11 C12 1.485(4) . . no
C12 C13 1.437(4) . . no
C12 C21 1.395(4) . . no
C13 C14 1.414(4) . . no
C13 C18 1.421(4) . . no
C14 C15 1.374(4) . . no
C14 H82 0.933(3) . . no
C15 C16 1.400(4) . . no
C15 H83 0.974(3) . . no
C16 C17 1.363(4) . . no
C16 H84 0.920(3) . . no
C17 C18 1.418(4) . . no
C17 H85 0.934(3) . . no
C18 C19 1.420(4) . . no
C19 C20 1.362(4) . . no
C19 H86 1.004(3) . . no
C20 C21 1.435(4) . . no
C20 H87 0.981(3) . . no
C23 C24 1.393(4) . . no
C23 C28 1.398(4) . . no
C24 C25 1.390(4) . . no
C24 H88 0.948(3) . . no
C25 C26 1.379(4) . . no
C25 H89 0.995(3) . . no
C26 C27 1.381(5) . . no
C26 H90 1.006(3) . . no
C27 C28 1.391(4) . . no
C27 H91 0.892(3) . . no
C28 H92 0.916(3) . . no
C30 C31 1.352(4) . . no
C30 H93 0.955(3) . . no
C31 C32 1.415(4) . . no
C31 H94 0.995(3) . . no
C32 C33 1.419(4) . . no
C32 C37 1.422(4) . . no
C33 C34 1.360(4) . . no
C33 H95 0.974(3) . . no
C34 C35 1.408(4) . . no
C34 H96 0.974(3) . . no
C35 C36 1.369(4) . . no
C35 H97 0.973(3) . . no
C36 C37 1.419(4) . . no
C36 H98 0.948(3) . . no
C37 C38 1.432(4) . . no
C38 C39 1.488(4) . . no
C39 C40 1.442(4) . . no
C39 C48 1.389(4) . . no
C40 C41 1.418(4) . . no
C40 C45 1.421(4) . . no
C41 C42 1.375(4) . . no
C41 H99 0.959(3) . . no
C42 C43 1.400(4) . . no
C42 H100 0.973(3) . . no
C43 C44 1.363(4) . . no
C43 H101 0.952(3) . . no
C44 C45 1.409(4) . . no
C44 H102 0.922(3) . . no
C45 C46 1.420(4) . . no
C46 C47 1.359(4) . . no
C46 H103 0.976(3) . . no
C47 C48 1.429(4) . . no
C47 H104 0.960(3) . . no
C50 C51 1.401(4) . . no
C50 C55 1.393(4) . . no
C51 C52 1.388(4) . . no
C51 H105 0.966(3) . . no
C52 C53 1.382(4) . . no
C52 H106 0.955(3) . . no
C53 C54 1.380(4) . . no
C53 H107 0.950(3) . . no
C54 C55 1.393(4) . . no
C54 H108 0.923(3) . . no
C55 H109 0.994(3) . . no
C57 H110 1.025(3) . . no
C57 H111 0.981(3) . . no
C57 H112 0.996(3) . . no
C58 H113 1.015(3) . . no
C58 H114 0.986(3) . . no
C58 H115 0.973(3) . . no
C60 H116 1.016(3) . . no
C60 H117 0.948(3) . . no
C60 H118 1.017(3) . . no
C61 H119 1.011(3) . . no
C61 H120 0.970(3) . . no
C61 H121 0.990(3) . . no
C62 C63 1.377(5) . . no
C62 C67 1.386(4) . . no
C62 H122 0.941(3) . . no
C63 C64 1.372(5) . . no
C63 H123 1.062(4) . . no
C64 C65 1.365(5) . . no
C64 H124 1.056(4) . . no
C65 C66 1.406(5) . . no
C65 H125 0.956(4) . . no
C66 C67 1.395(5) . . no
C66 H126 1.042(4) . . no
C67 C68 1.482(5) . . no
C68 H127 1.030(4) . . no
C68 H128 1.057(4) . . no
C68 H129 1.099(3) . . no
C69 C70 1.382(5) . . no
C69 C74 1.387(5) . . no
C69 H130 0.956(3) . . no
C70 C71 1.374(5) . . no
C70 H131 1.000(3) . . no
C71 C72 1.382(4) . . no
C71 H132 1.027(3) . . no
C72 C73 1.380(4) . . no
C72 H133 0.971(3) . . no
C73 C74 1.388(4) . . no
C73 H134 0.987(3) . . no
C74 C75 1.494(4) . . no
C75 H135 0.959(3) . . no
C75 H136 1.062(4) . . no
C75 H137 1.001(4) . . no
